data_4307757
loop_
_publ_author_name
'Satoshi Yamashita'
'Takuya Shiga'
'Masashi Kurashina'
'Masayuki Nihei'
'Hiroyuki Nojiri'
'Hiroshi Sawa'
'Toru Kakiuchi'
'Hiroki Oshio'

_publ_section_title
;
Manganese(III,IV) and Manganese(III) Oxide Clusters Trapped by Copper(II)
Complexes
;
_journal_name_full 'Inorganic Chemistry'
_journal_page_first 3810
_journal_page_last 3812
_journal_paper_doi 10.1021/ic062258h
_journal_volume 46
_journal_year 2007
_chemical_formula_sum 'C64 H84 Cu8 Mn12 N12 O70'
_chemical_formula_weight 3309.02
_chemical_name_systematic
; 
 ? 
;
_space_group_IT_number 141
_symmetry_cell_setting tetragonal
_symmetry_space_group_name_Hall '-I 4bd 2'
_symmetry_space_group_name_H-M 'I 41/a m d :2'
_atom_sites_solution_hydrogens geom
_atom_sites_solution_primary direct
_atom_sites_solution_secondary difmap
_audit_creation_method SHELXL-97
_cell_angle_alpha 90.00
_cell_angle_beta 90.00
_cell_angle_gamma 90.00
_cell_formula_units_Z 4
_cell_length_a 24.702(2)
_cell_length_b 24.702(2)
_cell_length_c 20.365(3)
_cell_measurement_temperature 100
_cell_volume 12426(2)
_computing_molecular_graphics 'Bruker SHELXTL'
_computing_publication_material 'Bruker SHELXTL'
_computing_structure_refinement 'SHELXL-97 (Sheldrick, 1997)'
_computing_structure_solution 'SHELXS-97 (Sheldrick, 1990)'
_diffrn_measured_fraction_theta_full 0.984
_diffrn_measured_fraction_theta_max 0.984
_diffrn_measurement_device_type IPDSC
_diffrn_radiation_type SrK\a
_diffrn_radiation_wavelength 1.00000
_diffrn_reflns_av_R_equivalents 0.0311
_diffrn_reflns_av_sigmaI/netI 0.0218
_diffrn_reflns_limit_h_max 22
_diffrn_reflns_limit_h_min -22
_diffrn_reflns_limit_k_max 32
_diffrn_reflns_limit_k_min -32
_diffrn_reflns_limit_l_max 27
_diffrn_reflns_limit_l_min -20
_diffrn_reflns_number 18832
_diffrn_reflns_theta_full 41.81
_diffrn_reflns_theta_max 41.81
_diffrn_reflns_theta_min 2.95
_exptl_absorpt_coefficient_mu 11.849
_exptl_absorpt_correction_T_max 0.3837
_exptl_absorpt_correction_T_min 0.3837
_exptl_absorpt_correction_type empirical
_exptl_crystal_colour 'dark brown'
_exptl_crystal_density_diffrn 1.769
_exptl_crystal_density_method 'not measured'
_exptl_crystal_description column
_exptl_crystal_F_000 6576
_exptl_crystal_size_max 0.10
_exptl_crystal_size_mid 0.10
_exptl_crystal_size_min 0.10
_refine_diff_density_max 0.897
_refine_diff_density_min -1.439
_refine_diff_density_rms 0.151
_refine_ls_extinction_method none
_refine_ls_goodness_of_fit_ref 0.985
_refine_ls_hydrogen_treatment mixed
_refine_ls_matrix_type full
_refine_ls_number_parameters 258
_refine_ls_number_reflns 3977
_refine_ls_number_restraints 0
_refine_ls_restrained_S_all 0.985
_refine_ls_R_factor_all 0.0848
_refine_ls_R_factor_gt 0.0690
_refine_ls_shift/su_max 0.003
_refine_ls_shift/su_mean 0.000
_refine_ls_structure_factor_coef Fsqd
_refine_ls_weighting_details 'calc w=1/[\s^2^(Fo^2^)+(0.1779P)^2^+23.2940P] where P=(Fo^2^+2Fc^2^)/3'
_refine_ls_weighting_scheme calc
_refine_ls_wR_factor_gt 0.2169
_refine_ls_wR_factor_ref 0.2321
_reflns_number_gt 3059
_reflns_number_total 3977
_reflns_threshold_expression >2sigma(I)
_cod_data_source_file ic062258h-file004.cif
_cod_data_source_block '[MnIII8MnIV4CuII8O16(OMe)4(OAc)4(NO3)2(bemp)4(H2O)10](NO3)2.8H2O'
_cod_depositor_comments
;
The following automatic conversions were performed:
'_symmetry_cell_setting' value 'Tetragonal' changed to 'tetragonal'
according to '/home/saulius/struct/CIF-dictionaries/cif_core.dic'
dictionary named 'cif_core.dic' version 2.4.1 from 2010-06-29.

Automatic conversion script
Id: cif_fix_enum 1527 2010-12-29 10:47:43Z saulius 
;
_cod_original_cell_volume 12427(2)
_cod_original_sg_symbol_H-M 'I 41/a m d'
_cod_database_code 4307757

loop_
_symmetry_equiv_pos_as_xyz
'x, y, z'
'-x, -y+1/2, z'
'x, -y, -z'
'-x, y+1/2, -z'
'-y+1/4, -x+1/4, -z+3/4'
'y+1/4, x+3/4, -z+1/4'
'y+1/4, -x+1/4, z+3/4'
'-y+1/4, x+3/4, z+1/4'
'x+1/2, y+1/2, z+1/2'
'-x+1/2, -y+1, z+1/2'
'x+1/2, -y+1/2, -z+1/2'
'-x+1/2, y+1, -z+1/2'
'-y+3/4, -x+3/4, -z+5/4'
'y+3/4, x+5/4, -z+3/4'
'y+3/4, -x+3/4, z+5/4'
'-y+3/4, x+5/4, z+3/4'
'-x, -y, -z'
'x, y-1/2, -z'
'-x, y, z'
'x, -y-1/2, z'
'y-1/4, x-1/4, z-3/4'
'-y-1/4, -x-3/4, z-1/4'
'-y-1/4, x-1/4, -z-3/4'
'y-1/4, -x-3/4, -z-1/4'
'-x+1/2, -y+1/2, -z+1/2'
'x+1/2, y, -z+1/2'
'-x+1/2, y+1/2, z+1/2'
'x+1/2, -y, z+1/2'
'y+1/4, x+1/4, z-1/4'
'-y+1/4, -x-1/4, z+1/4'
'-y+1/4, x+1/4, -z-1/4'
'y+1/4, -x-1/4, -z+1/4'

loop_
_atom_site_label
_atom_site_type_symbol
_atom_site_fract_x
_atom_site_fract_y
_atom_site_fract_z
_atom_site_U_iso_or_equiv
_atom_site_adp_type
_atom_site_occupancy
_atom_site_symmetry_multiplicity
_atom_site_calc_flag
_atom_site_refinement_flags
_atom_site_disorder_assembly
_atom_site_disorder_group
Cu1 Cu 0.41172(4) 0.19022(2) 0.92461(4) 0.0677(4) Uani 1 1 d . . .
Mn1 Mn 0.44098(3) 0.2500 1.06991(4) 0.0272(3) Uani 1 2 d S . .
Mn2 Mn 0.43553(3) 0.12853(3) 1.07441(3) 0.0344(3) Uani 1 1 d . . .
C1 C 0.2749(6) 0.2500 0.6275(5) 0.103(4) Uani 1 2 d S . .
H1 H 0.2414 0.2690 0.6333 0.155 Uiso 0.50 1 calc PR . .
H2 H 0.2677 0.2134 0.6144 0.155 Uiso 0.50 1 calc PR . .
H3 H 0.2960 0.2677 0.5941 0.155 Uiso 0.50 1 calc PR . .
C2 C 0.3062(5) 0.2500 0.6916(4) 0.082(3) Uani 1 2 d S . .
C3 C 0.3181(4) 0.2031(3) 0.7232(3) 0.082(2) Uani 1 1 d . . .
H4 H 0.3073 0.1707 0.7038 0.098 Uiso 1 1 calc R . .
C4 C 0.3458(3) 0.2004(3) 0.7838(3) 0.074(2) Uani 1 1 d . . .
C5 C 0.3625(4) 0.2500 0.8138(4) 0.064(2) Uani 1 2 d S . .
C6 C 0.3547(4) 0.1484(3) 0.8128(3) 0.092(3) Uani 1 1 d . . .
H5 H 0.3403 0.1188 0.7907 0.110 Uiso 1 1 calc R . .
C7 C 0.3847(6) 0.0838(3) 0.8934(5) 0.162(7) Uani 1 1 d . . .
H6 H 0.3487 0.0707 0.9037 0.194 Uiso 1 1 calc R . .
H7 H 0.4000 0.0601 0.8603 0.194 Uiso 1 1 calc R . .
C8 C 0.4150(4) 0.0811(2) 0.9471(3) 0.072(2) Uani 1 1 d . . .
H8 H 0.4492 0.0646 0.9349 0.086 Uiso 1 1 calc R . .
H9 H 0.3972 0.0565 0.9774 0.086 Uiso 1 1 calc R . .
C9 C 0.3309(2) 0.0809(2) 1.1250 0.0547(19) Uani 1 2 d S . .
C10 C 0.2874(3) 0.0374(3) 1.1250 0.125(7) Uani 1 2 d S . .
H10 H 0.3028 0.0037 1.1391 0.187 Uiso 0.50 1 calc PR . .
H11 H 0.2731 0.0334 1.0814 0.187 Uiso 0.50 1 calc PR . .
H12 H 0.2588 0.0476 1.1544 0.187 Uiso 0.50 1 calc PR . .
C11 C 0.5000 0.0315(3) 1.1057(5) 0.0579(19) Uani 1 2 d S . .
H13 H 0.4635 0.0218 1.1167 0.087 Uiso 0.50 1 calc PR . .
H14 H 0.5209 0.0353 1.1452 0.087 Uiso 0.50 1 calc PR . .
H15 H 0.5156 0.0038 1.0787 0.087 Uiso 0.50 1 calc PR . .
N1 N 0.3804(3) 0.13850(19) 0.8660(3) 0.088(2) Uani 1 1 d . . .
N2 N 0.5000 0.1828(7) 0.8060(8) 0.122(11) Uani 0.50 2 d SP . .
N3 N 0.2774(11) 0.0902(14) 0.5715(11) 0.077(9) Uani 0.25 1 d P . .
O1 O 0.3891(3) 0.2500 0.8696(3) 0.077(2) Uani 1 2 d S . .
O2 O 0.42656(17) 0.12844(13) 0.98115(16) 0.0471(9) Uani 1 1 d . . .
O3 O 0.37265(15) 0.07203(14) 1.09176(18) 0.0481(8) Uani 1 1 d . . .
O4 O 0.5000 0.08213(18) 1.0704(2) 0.0401(10) Uani 1 2 d S . .
O5 O 0.5000 0.19716(17) 1.07625(19) 0.0323(9) Uani 1 2 d S . .
O6 O 0.38959(13) 0.19251(11) 1.08231(15) 0.0331(7) Uani 1 1 d . . .
O7 O 0.4405(3) 0.2500 0.9757(3) 0.0648(19) Uani 1 2 d S . .
O8 O 0.5000 0.1828(3) 0.8660(3) 0.076(2) Uani 1 2 d S . .
O9 O 0.5000 0.2274(6) 0.7800(6) 0.135(9) Uani 0.50 2 d SP . .
O10 O 0.5000 0.1319(13) 0.7685(9) 0.186(14) Uani 0.50 2 d SP . .
O11 O 0.2530(12) 0.1043(8) 0.610(2) 0.126(11) Uani 0.25 1 d P . .
O12 O 0.2687(7) 0.1052(9) 0.5280(13) 0.079(6) Uani 0.25 1 d P . .
O13 O 0.3099(8) 0.0503(9) 0.5576(16) 0.115(10) Uani 0.25 1 d P . .
O1S O 0.3125(2) 0.19388(19) 0.9839(2) 0.0850(17) Uani 1 1 d . . .
O2S O 0.5000 0.0885(10) 0.7910(10) 0.141(9) Uani 0.50 2 d SP . .
O3S O 0.2858(7) 0.1536(10) 0.4988(9) 0.075(6) Uani 0.25 1 d P . .
O4S O 0.3174(14) 0.0162(14) 0.5228(17) 0.133(11) Uiso 0.25 1 d P . .
O5S O 0.5000 0.211(2) 0.620(5) 0.36(4) Uiso 0.50 2 d SP . .

loop_
_atom_site_aniso_label
_atom_site_aniso_U_11
_atom_site_aniso_U_22
_atom_site_aniso_U_33
_atom_site_aniso_U_23
_atom_site_aniso_U_13
_atom_site_aniso_U_12
Cu1 0.1224(8) 0.0276(4) 0.0530(5) 0.0026(2) -0.0543(5) -0.0075(3)
Mn1 0.0365(5) 0.0242(4) 0.0209(4) 0.000 -0.0068(3) 0.000
Mn2 0.0424(4) 0.0287(4) 0.0320(4) 0.0062(2) -0.0086(2) -0.0012(3)
C1 0.148(11) 0.099(8) 0.063(6) 0.000 -0.067(7) 0.000
C2 0.110(8) 0.085(7) 0.049(4) 0.000 -0.052(5) 0.000
C3 0.115(6) 0.072(4) 0.059(3) -0.013(3) -0.052(4) -0.008(4)
C4 0.115(6) 0.057(3) 0.051(3) -0.008(3) -0.051(4) -0.007(4)
C5 0.092(6) 0.050(4) 0.051(4) 0.000 -0.045(4) 0.000
C6 0.155(8) 0.050(3) 0.070(4) -0.012(3) -0.068(5) -0.010(4)
C7 0.315(18) 0.040(4) 0.131(8) 0.016(4) -0.154(11) -0.044(6)
C8 0.142(6) 0.029(2) 0.045(3) -0.007(2) -0.021(3) 0.013(3)
C9 0.039(2) 0.039(2) 0.086(5) 0.018(3) -0.018(3) -0.008(3)
C10 0.049(4) 0.049(4) 0.28(2) 0.005(7) -0.005(7) -0.016(4)
C11 0.071(5) 0.029(3) 0.073(5) 0.017(3) 0.000 0.000
N1 0.159(6) 0.035(2) 0.071(3) 0.002(2) -0.069(4) -0.011(3)
N2 0.27(3) 0.066(11) 0.028(6) -0.010(7) 0.000 0.000
N3 0.070(17) 0.12(2) 0.046(11) 0.000(13) 0.009(10) -0.047(17)
O1 0.141(6) 0.037(3) 0.052(3) 0.000 -0.055(4) 0.000
O2 0.075(2) 0.0287(16) 0.0375(16) 0.0021(12) -0.0200(16) -0.0005(15)
O3 0.050(2) 0.0341(17) 0.060(2) 0.0073(15) -0.0114(16) -0.0093(15)
O4 0.048(3) 0.030(2) 0.042(2) 0.0097(17) 0.000 0.000
O5 0.041(2) 0.030(2) 0.0255(18) -0.0018(15) 0.000 0.000
O6 0.0388(16) 0.0304(15) 0.0303(13) 0.0031(10) -0.0121(12) -0.0018(11)
O7 0.113(5) 0.025(2) 0.056(3) 0.000 -0.055(3) 0.000
O8 0.132(6) 0.061(4) 0.037(3) -0.008(2) 0.000 0.000
O9 0.30(3) 0.075(10) 0.031(5) -0.002(6) 0.000 0.000
O10 0.35(5) 0.16(2) 0.050(9) -0.002(12) 0.000 0.000
O11 0.11(2) 0.038(10) 0.23(4) -0.036(16) 0.01(2) 0.005(12)
O12 0.041(9) 0.087(14) 0.108(17) 0.011(13) 0.029(10) 0.020(9)
O13 0.063(12) 0.077(14) 0.20(3) 0.023(16) 0.082(16) -0.029(11)
O1S 0.103(4) 0.076(3) 0.076(3) 0.001(2) -0.061(3) 0.010(3)
O2S 0.24(3) 0.101(15) 0.081(12) -0.017(11) 0.000 0.000
O3S 0.047(9) 0.121(16) 0.059(9) -0.040(10) -0.007(7) 0.040(10)

loop_
_atom_type_symbol
_atom_type_description
_atom_type_scat_dispersion_real
_atom_type_scat_dispersion_imag
_atom_type_scat_source
C C 0.0064 0.0035 'International Tables Vol C Tables 4.2.6.8 and 6.1.1.4'
H H 0.0000 0.0000 'International Tables Vol C Tables 4.2.6.8 and 6.1.1.4'
N N 0.0116 0.0070 'International Tables Vol C Tables 4.2.6.8 and 6.1.1.4'
O O 0.0197 0.0128 'International Tables Vol C Tables 4.2.6.8 and 6.1.1.4'
Cu Cu -0.1333 2.2820 'International Tables Vol C Tables 4.2.6.8 and 6.1.1.4'
Mn Mn 0.2908 1.3515 'International Tables Vol C Tables 4.2.6.8 and 6.1.1.4'

loop_
_geom_angle_atom_site_label_1
_geom_angle_atom_site_label_2
_geom_angle_atom_site_label_3
_geom_angle
_geom_angle_site_symmetry_1
_geom_angle_site_symmetry_3
_geom_angle_publ_flag
N1 Cu1 O1 91.81(19) . . ?
N1 Cu1 O7 172.33(18) . . ?
O1 Cu1 O7 80.53(16) . . ?
N1 Cu1 O2 85.50(17) . . ?
O1 Cu1 O2 174.1(3) . . ?
O7 Cu1 O2 102.16(16) . . ?
N1 Cu1 Cu1 131.93(15) . 20_565 ?
O1 Cu1 Cu1 40.30(11) . 20_565 ?
O7 Cu1 Cu1 40.46(11) . 20_565 ?
O2 Cu1 Cu1 141.62(10) . 20_565 ?
O7 Mn1 O6 97.29(16) . . ?
O7 Mn1 O6 97.29(16) . 20_565 ?
O6 Mn1 O6 95.31(19) . 20_565 ?
O7 Mn1 O5 94.06(19) . 2_655 ?
O6 Mn1 O5 167.02(15) . 2_655 ?
O6 Mn1 O5 89.46(12) 20_565 2_655 ?
O7 Mn1 O5 94.06(19) . . ?
O6 Mn1 O5 89.46(12) . . ?
O6 Mn1 O5 167.02(16) 20_565 . ?
O5 Mn1 O5 83.46(19) 2_655 . ?
O7 Mn1 O5 176.3(2) . 6_547 ?
O6 Mn1 O5 85.21(12) . 6_547 ?
O6 Mn1 O5 85.21(12) 20_565 6_547 ?
O5 Mn1 O5 83.16(15) 2_655 6_547 ?
O5 Mn1 O5 83.16(15) . 6_547 ?
O7 Mn1 Mn1 90.4(2) . 2_655 ?
O6 Mn1 Mn1 131.35(9) . 2_655 ?
O6 Mn1 Mn1 131.35(9) 20_565 2_655 ?
O5 Mn1 Mn1 41.98(9) 2_655 2_655 ?
O5 Mn1 Mn1 41.98(9) . 2_655 ?
O5 Mn1 Mn1 85.87(12) 6_547 2_655 ?
O7 Mn1 Mn2 91.73(2) . . ?
O6 Mn1 Mn2 39.50(9) . . ?
O6 Mn1 Mn2 134.78(10) 20_565 . ?
O5 Mn1 Mn2 134.10(10) 2_655 . ?
O5 Mn1 Mn2 50.70(9) . . ?
O5 Mn1 Mn2 88.444(19) 6_547 . ?
Mn1 Mn1 Mn2 92.57(2) 2_655 . ?
O7 Mn1 Mn2 91.73(2) . 20_565 ?
O6 Mn1 Mn2 134.78(10) . 20_565 ?
O6 Mn1 Mn2 39.50(9) 20_565 20_565 ?
O5 Mn1 Mn2 50.70(9) 2_655 20_565 ?
O5 Mn1 Mn2 134.10(10) . 20_565 ?
O5 Mn1 Mn2 88.444(19) 6_547 20_565 ?
Mn1 Mn1 Mn2 92.57(2) 2_655 20_565 ?
Mn2 Mn1 Mn2 173.79(4) . 20_565 ?
O7 Mn1 Mn1 137.69(15) . 13_556 ?
O6 Mn1 Mn1 124.96(10) . 13_556 ?
O6 Mn1 Mn1 82.28(9) 20_565 13_556 ?
O5 Mn1 Mn1 43.73(11) 2_655 13_556 ?
O5 Mn1 Mn1 85.09(11) . 13_556 ?
O5 Mn1 Mn1 39.75(8) 6_547 13_556 ?
Mn1 Mn1 Mn1 61.416(16) 2_655 13_556 ?
Mn2 Mn1 Mn1 118.47(3) . 13_556 ?
Mn2 Mn1 Mn1 61.40(2) 20_565 13_556 ?
O7 Mn1 Mn1 137.69(15) . 6_547 ?
O6 Mn1 Mn1 82.28(9) . 6_547 ?
O6 Mn1 Mn1 124.96(10) 20_565 6_547 ?
O5 Mn1 Mn1 85.09(11) 2_655 6_547 ?
O5 Mn1 Mn1 43.73(11) . 6_547 ?
O5 Mn1 Mn1 39.75(8) 6_547 6_547 ?
Mn1 Mn1 Mn1 61.416(16) 2_655 6_547 ?
Mn2 Mn1 Mn1 61.40(2) . 6_547 ?
Mn2 Mn1 Mn1 118.47(3) 20_565 6_547 ?
Mn1 Mn1 Mn1 57.17(3) 13_556 6_547 ?
O7 Mn1 Mn2 133.88(14) . 6_547 ?
O6 Mn1 Mn2 36.65(9) . 6_547 ?
O6 Mn1 Mn2 87.68(10) 20_565 6_547 ?
O5 Mn1 Mn2 131.94(12) 2_655 6_547 ?
O5 Mn1 Mn2 88.98(10) . 6_547 ?
O5 Mn1 Mn2 48.79(9) 6_547 6_547 ?
Mn1 Mn1 Mn2 119.949(18) 2_655 6_547 ?
Mn2 Mn1 Mn2 56.07(3) . 6_547 ?
Mn2 Mn1 Mn2 118.10(2) 20_565 6_547 ?
Mn1 Mn1 Mn2 88.43(4) 13_556 6_547 ?
Mn1 Mn1 Mn2 58.63(2) 6_547 6_547 ?
O2 Mn2 O6 171.79(14) . 6_547 ?
O2 Mn2 O6 90.88(14) . . ?
O6 Mn2 O6 81.72(13) 6_547 . ?
O2 Mn2 O4 92.96(17) . . ?
O6 Mn2 O4 92.96(15) 6_547 . ?
O6 Mn2 O4 161.32(15) . . ?
O2 Mn2 O3 94.58(15) . . ?
O6 Mn2 O3 89.68(13) 6_547 . ?
O6 Mn2 O3 95.35(14) . . ?
O4 Mn2 O3 102.54(15) . . ?
O2 Mn2 O5 95.52(15) . . ?
O6 Mn2 O5 79.61(14) 6_547 . ?
O6 Mn2 O5 78.86(13) . . ?
O4 Mn2 O5 82.58(12) . . ?
O3 Mn2 O5 168.42(14) . . ?
O2 Mn2 Mn2 131.14(12) . 6_547 ?
O6 Mn2 Mn2 42.72(9) 6_547 6_547 ?
O6 Mn2 Mn2 42.04(9) . 6_547 ?
O4 Mn2 Mn2 135.68(13) . 6_547 ?
O3 Mn2 Mn2 80.99(11) . 6_547 ?
O5 Mn2 Mn2 88.09(8) . 6_547 ?
O2 Mn2 Mn1 88.63(10) . . ?
O6 Mn2 Mn1 83.37(10) 6_547 . ?
O6 Mn2 Mn1 38.76(10) . . ?
O4 Mn2 Mn1 123.04(11) . . ?
O3 Mn2 Mn1 134.10(10) . . ?
O5 Mn2 Mn1 40.73(7) . . ?
Mn2 Mn2 Mn1 63.47(2) 6_547 . ?
O2 Mn2 Mn1 138.78(11) . 6_547 ?
O6 Mn2 Mn1 36.53(9) 6_547 6_547 ?
O6 Mn2 Mn1 80.68(9) . 6_547 ?
O4 Mn2 Mn1 84.42(12) . 6_547 ?
O3 Mn2 Mn1 126.21(10) . 6_547 ?
O5 Mn2 Mn1 43.29(10) . 6_547 ?
Mn2 Mn2 Mn1 60.465(19) 6_547 6_547 ?
Mn1 Mn2 Mn1 59.98(3) . 6_547 ?
O2 Mn2 Mn2 96.66(13) . 19_655 ?
O6 Mn2 Mn2 84.87(9) 6_547 19_655 ?
O6 Mn2 Mn2 125.54(10) . 19_655 ?
O4 Mn2 Mn2 35.82(11) . 19_655 ?
O3 Mn2 Mn2 137.18(10) . 19_655 ?
O5 Mn2 Mn2 46.80(7) . 19_655 ?
Mn2 Mn2 Mn2 119.430(14) 6_547 19_655 ?
Mn1 Mn2 Mn2 87.43(2) . 19_655 ?
Mn1 Mn2 Mn2 58.977(16) 6_547 19_655 ?
C3 C2 C3 117.2(7) . 20_565 ?
C3 C2 C1 121.2(4) . . ?
C3 C2 C1 121.2(4) 20_565 . ?
C2 C3 C4 123.9(6) . . ?
C3 C4 C5 118.3(6) . . ?
C3 C4 C6 118.4(5) . . ?
C5 C4 C6 123.2(5) . . ?
O1 C5 C4 121.0(3) . . ?
O1 C5 C4 121.0(3) . 20_565 ?
C4 C5 C4 117.9(7) . 20_565 ?
N1 C6 C4 126.7(5) . . ?
C8 C7 N1 113.7(6) . . ?
C7 C8 O2 119.0(5) . . ?
O3 C9 O3 125.5(6) . 6_547 ?
O3 C9 C10 117.2(3) . . ?
O3 C9 C10 117.2(3) 6_547 . ?
C6 N1 C7 122.4(5) . . ?
C6 N1 Cu1 127.0(4) . . ?
C7 N1 Cu1 110.4(4) . . ?
O8 N2 O9 115.5(15) . . ?
O8 N2 O10 121.4(17) . . ?
O9 N2 O10 123.1(17) . . ?
O12 N3 O11 115(4) . . ?
O12 N3 O13 103(3) . . ?
O11 N3 O13 140(4) . . ?
C5 O1 Cu1 130.20(12) . 20_565 ?
C5 O1 Cu1 130.20(12) . . ?
Cu1 O1 Cu1 99.4(2) 20_565 . ?
C8 O2 Mn2 121.4(3) . . ?
C8 O2 Cu1 109.0(3) . . ?
Mn2 O2 Cu1 127.48(18) . . ?
C9 O3 Mn2 125.3(4) . . ?
C11 O4 Mn2 119.0(2) . 19_655 ?
C11 O4 Mn2 119.0(2) . . ?
Mn2 O4 Mn2 108.4(2) 19_655 . ?
Mn1 O5 Mn1 96.04(18) . 2_655 ?
Mn1 O5 Mn1 96.52(14) . 6_547 ?
Mn1 O5 Mn1 96.52(14) 2_655 6_547 ?
Mn1 O5 Mn2 88.57(3) . . ?
Mn1 O5 Mn2 173.18(19) 2_655 . ?
Mn1 O5 Mn2 87.92(13) 6_547 . ?
Mn1 O5 Mn2 173.18(19) . 19_655 ?
Mn1 O5 Mn2 88.57(3) 2_655 19_655 ?
Mn1 O5 Mn2 87.92(13) 6_547 19_655 ?
Mn2 O5 Mn2 86.41(14) . 19_655 ?
Mn1 O6 Mn2 106.81(14) . 6_547 ?
Mn1 O6 Mn2 101.74(16) . . ?
Mn2 O6 Mn2 95.24(12) 6_547 . ?
Mn1 O7 Cu1 122.6(2) . . ?
Mn1 O7 Cu1 122.6(2) . 20_565 ?
Cu1 O7 Cu1 99.1(2) . 20_565 ?
O9 O9 N2 154.4(9) 2_655 . ?
O2S O10 N2 125.5(19) . . ?
N3 O11 O12 31(2) . . ?
N3 O12 O3S 130(3) . . ?
N3 O12 O11 34(2) . . ?
O3S O12 O11 119.6(18) . . ?
N3 O12 O13 45(2) . . ?
O3S O12 O13 127.9(14) . . ?
O11 O12 O13 78.0(16) . . ?
O4S O13 N3 144(4) . . ?
O4S O13 O12 117(4) . . ?
N3 O13 O12 32.2(13) . . ?
O13 O4S O4S 167(5) . 3_556 ?
O5S O5S O5S 89(3) 13 6_546 ?

loop_
_geom_bond_atom_site_label_1
_geom_bond_atom_site_label_2
_geom_bond_distance
_geom_bond_site_symmetry_2
_geom_bond_publ_flag
Cu1 N1 1.912(5) . ?
Cu1 O1 1.936(3) . ?
Cu1 O7 1.941(3) . ?
Cu1 O2 1.947(3) . ?
Cu1 Cu1 2.9536(12) 20_565 ?
Mn1 O7 1.919(6) . ?
Mn1 O6 1.922(3) . ?
Mn1 O6 1.922(3) 20_565 ?
Mn1 O5 1.961(3) 2_655 ?
Mn1 O5 1.961(3) . ?
Mn1 O5 2.120(4) 6_547 ?
Mn1 Mn1 2.9159(17) 2_655 ?
Mn1 Mn2 3.0049(7) . ?
Mn1 Mn2 3.0049(7) 20_565 ?
Mn1 Mn1 3.0472(13) 13_556 ?
Mn1 Mn1 3.0472(13) 6_547 ?
Mn1 Mn2 3.0899(10) 6_547 ?
Mn2 O2 1.912(3) . ?
Mn2 O6 1.927(3) 6_547 ?
Mn2 O6 1.952(3) . ?
Mn2 O4 1.964(3) . ?
Mn2 O3 2.118(3) . ?
Mn2 O5 2.326(3) . ?
Mn2 Mn2 2.8656(14) 6_547 ?
Mn2 Mn1 3.0899(10) 6_547 ?
Mn2 Mn2 3.1849(14) 19_655 ?
C1 C2 1.517(10) . ?
C2 C3 1.358(8) . ?
C2 C3 1.358(8) 20_565 ?
C3 C4 1.412(7) . ?
C4 C5 1.429(7) . ?
C4 C6 1.431(9) . ?
C5 O1 1.313(8) . ?
C5 C4 1.429(7) 20_565 ?
C6 N1 1.279(8) . ?
C7 C8 1.326(9) . ?
C7 N1 1.465(8) . ?
C8 O2 1.390(6) . ?
C9 O3 1.252(5) . ?
C9 O3 1.252(5) 6_547 ?
C9 C10 1.522(12) . ?
C11 O4 1.442(8) . ?
N2 O8 1.222(16) . ?
N2 O9 1.22(2) . ?
N2 O10 1.47(3) . ?
N3 O12 0.98(3) . ?
N3 O11 1.05(4) . ?
N3 O13 1.30(4) . ?
O1 Cu1 1.936(3) 20_565 ?
O4 Mn2 1.964(3) 19_655 ?
O5 Mn1 1.961(3) 2_655 ?
O5 Mn1 2.120(4) 6_547 ?
O5 Mn2 2.326(3) 19_655 ?
O6 Mn2 1.927(3) 6_547 ?
O7 Cu1 1.941(3) 20_565 ?
O9 O9 1.12(3) 2_655 ?
O10 O2S 1.16(3) . ?
O11 O12 1.72(5) . ?
O12 O3S 1.40(3) . ?
O12 O13 1.80(3) . ?
O13 O4S 1.12(3) . ?
O4S O4S 1.22(6) 3_556 ?
O5S O5S 1.39(8) 13 ?
O5S O5S 1.39(8) 6_546 ?
